data_7116021
loop_
_publ_author_name
'Taniyuki Furuyama'
'Mitsuo Asai'
'Nagao Kobayashi'

_publ_section_title
;
 Control of absorption properties of tetraazaporphyrin group 15 complexes
 by modification of their axial ligands
;
_journal_name_full Chem.Commun.
_journal_page_first 15101
_journal_paper_doi 10.1039/C4cc07408D
_journal_volume 50
_journal_year 2014
_chemical_formula_moiety 'C128 H168 Mg N8 O'
_chemical_formula_sum 'C128 H168 Mg N8 O'
_chemical_formula_weight 1859.01
_chemical_name_common (3,5-di-tBuPh)8TAPMgH2O
_chemical_name_systematic 'Octa-(3,5-di-tert-butylphenyl)-tetraazaporphyrin magnesium monohydrate'
_space_group_IT_number 56
_symmetry_cell_setting orthorhombic
_symmetry_space_group_name_Hall '-P 2ab 2ac'
_symmetry_space_group_name_H-M 'P c c n'
_atom_sites_solution_hydrogens geom
_atom_sites_solution_primary direct
_atom_sites_solution_secondary difmap
_audit_creation_method SHELXL-97
_cell_angle_alpha 90.00
_cell_angle_beta 90.00
_cell_angle_gamma 90.00
_cell_formula_units_Z 4
_cell_length_a 22.085(9)
_cell_length_b 35.163(14)
_cell_length_c 18.194(7)
_cell_measurement_temperature 100(2)
_cell_volume 14129(10)
_computing_molecular_graphics 'Yadokari-XG 2009 (Wakita, Nemoto et al., 2009)'
_computing_publication_material 'Yadokari-XG 2009 (Wakita, Nemoto et al., 2009)'
_computing_structure_refinement 'SHELXL-97 (Sheldrick, 1997)'
_computing_structure_solution 'SHELXS-97 (Sheldrick, 1990)'
_diffrn_ambient_temperature 100(2)
_diffrn_measured_fraction_theta_full 1.000
_diffrn_measured_fraction_theta_max 1.000
_diffrn_radiation_monochromator graphite
_diffrn_radiation_source 'fine-focus sealed tube'
_diffrn_radiation_type MoK\a
_diffrn_radiation_wavelength 0.71073
_diffrn_reflns_av_R_equivalents 0.2149
_diffrn_reflns_av_sigmaI/netI 0.2047
_diffrn_reflns_limit_h_max 26
_diffrn_reflns_limit_h_min -26
_diffrn_reflns_limit_k_max 24
_diffrn_reflns_limit_k_min -41
_diffrn_reflns_limit_l_max 21
_diffrn_reflns_limit_l_min -19
_diffrn_reflns_number 65956
_diffrn_reflns_theta_full 25.00
_diffrn_reflns_theta_max 25.00
_diffrn_reflns_theta_min 1.09
_exptl_absorpt_coefficient_mu 0.055
_exptl_absorpt_correction_T_max 0.9973
_exptl_absorpt_correction_T_min 0.9891
_exptl_absorpt_correction_type empirical
_exptl_absorpt_process_details 'Sheldrick, G. M. (2008) SADABS. University of G\"ottingen, Germany.'
_exptl_crystal_colour green
_exptl_crystal_density_diffrn 0.874
_exptl_crystal_density_method 'not measured'
_exptl_crystal_description needle
_exptl_crystal_F_000 4048
_exptl_crystal_recrystallization_method 'Re-crystallisation from solvent: chloroform/methanol'
_exptl_crystal_size_max 0.20
_exptl_crystal_size_mid 0.05
_exptl_crystal_size_min 0.05
_platon_squeeze_details
;
;
_refine_diff_density_max 0.654
_refine_diff_density_min -0.248
_refine_diff_density_rms 0.070
_refine_ls_extinction_method none
_refine_ls_goodness_of_fit_ref 0.898
_refine_ls_hydrogen_treatment constr
_refine_ls_matrix_type full
_refine_ls_number_parameters 678
_refine_ls_number_reflns 12441
_refine_ls_number_restraints 108
_refine_ls_restrained_S_all 0.895
_refine_ls_R_factor_all 0.2129
_refine_ls_R_factor_gt 0.0967
_refine_ls_shift/su_max 0.004
_refine_ls_shift/su_mean 0.000
_refine_ls_structure_factor_coef Fsqd
_refine_ls_weighting_details 'calc w=1/[\s^2^(Fo^2^)+(0.1053P)^2^+0.0000P] where P=(Fo^2^+2Fc^2^)/3'
_refine_ls_weighting_scheme calc
_refine_ls_wR_factor_gt 0.2113
_refine_ls_wR_factor_ref 0.2546
_reflns_number_gt 4802
_reflns_number_total 12441
_reflns_threshold_expression >2sigma(I)
_cod_data_source_file c4cc07408d2.cif
_cod_data_source_block test
_cod_database_code 7116021

loop_
_symmetry_equiv_pos_as_xyz
'x, y, z'
'-x+1/2, -y+1/2, z'
'x+1/2, -y, -z+1/2'
'-x, y+1/2, -z+1/2'
'-x, -y, -z'
'x-1/2, y-1/2, -z'
'-x-1/2, y, z-1/2'
'x, -y-1/2, z-1/2'

loop_
_atom_site_label
_atom_site_type_symbol
_atom_site_fract_x
_atom_site_fract_y
_atom_site_fract_z
_atom_site_U_iso_or_equiv
_atom_site_adp_type
_atom_site_occupancy
_atom_site_symmetry_multiplicity
_atom_site_calc_flag
_atom_site_refinement_flags
_atom_site_disorder_assembly
_atom_site_disorder_group
Mg1 Mg 0.2500 0.2500 0.29246(11) 0.0183(5) Uani 1 2 d S . .
O1 O 0.2500 0.2500 0.1816(2) 0.0339(12) Uani 1 2 d S . .
C1 C 0.38255(17) 0.23454(13) 0.3295(3) 0.0239(11) Uani 1 1 d . . .
N1 N 0.39742(14) 0.27121(11) 0.3304(2) 0.0265(10) Uani 1 1 d . . .
C2 C 0.35801(18) 0.29953(13) 0.3279(2) 0.0263(11) Uani 1 1 d . . .
C3 C 0.37660(18) 0.33873(13) 0.3387(2) 0.0245(11) Uani 1 1 d . . .
C4 C 0.32309(18) 0.35925(13) 0.3429(3) 0.0300(12) Uani 1 1 d . . .
C5 C 0.27482(17) 0.33314(13) 0.3311(2) 0.0230(11) Uani 1 1 d . . .
N2 N 0.29768(14) 0.29666(11) 0.3219(2) 0.0300(10) Uani 1 1 d . . .
N3 N 0.21576(14) 0.34231(11) 0.3326(2) 0.0267(10) Uani 1 1 d . . .
C6 C 0.17055(18) 0.31733(15) 0.3286(3) 0.0296(12) Uani 1 1 d . . .
N4 N 0.32494(14) 0.22002(11) 0.3215(2) 0.0285(10) Uani 1 1 d . . .
C7 C 0.42470(18) 0.20394(14) 0.3399(2) 0.0268(11) Uani 1 1 d . . .
C8 C 0.49151(18) 0.20853(14) 0.3501(3) 0.0275(12) Uani 1 1 d . . .
C9 C 0.53033(18) 0.18898(14) 0.3039(3) 0.0321(12) Uani 1 1 d . . .
H2 H 0.5143 0.1740 0.2649 0.039 Uiso 1 1 calc R . .
C10 C 0.59258(17) 0.19110(15) 0.3141(3) 0.0365(13) Uani 1 1 d . . .
C11 C 0.6144(2) 0.21322(15) 0.3734(3) 0.0401(14) Uani 1 1 d . . .
H3 H 0.6567 0.2142 0.3822 0.048 Uiso 1 1 calc R . .
C12 C 0.57582(18) 0.23351(14) 0.4191(3) 0.0314(12) Uani 1 1 d . . .
C13 C 0.51316(18) 0.23075(14) 0.4047(3) 0.0291(12) Uani 1 1 d . . .
H109 H 0.4856 0.2449 0.4340 0.035 Uiso 1 1 calc R . .
C14 C 0.6368(2) 0.16988(18) 0.2665(3) 0.0540(17) Uani 1 1 d . . .
C15 C 0.6052(3) 0.1480(2) 0.2028(4) 0.100(3) Uani 1 1 d . . .
H5 H 0.6360 0.1368 0.1706 0.150 Uiso 1 1 calc R . .
H6 H 0.5801 0.1656 0.1745 0.150 Uiso 1 1 calc R . .
H7 H 0.5798 0.1278 0.2233 0.150 Uiso 1 1 calc R . .
C16 C 0.6745(2) 0.1430(2) 0.3111(4) 0.074(2) Uani 1 1 d . . .
H8 H 0.6958 0.1572 0.3496 0.111 Uiso 1 1 calc R . .
H9 H 0.7041 0.1304 0.2791 0.111 Uiso 1 1 calc R . .
H10 H 0.6483 0.1238 0.3338 0.111 Uiso 1 1 calc R . .
C17 C 0.6803(3) 0.1989(2) 0.2268(4) 0.080(2) Uani 1 1 d . . .
H11 H 0.7004 0.2149 0.2636 0.120 Uiso 1 1 calc R . .
H12 H 0.6567 0.2150 0.1934 0.120 Uiso 1 1 calc R . .
H13 H 0.7109 0.1849 0.1987 0.120 Uiso 1 1 calc R . .
C18 C 0.5990(2) 0.25558(16) 0.4832(3) 0.0393(14) Uani 1 1 d . . .
C19 C 0.6677(2) 0.2586(2) 0.4882(4) 0.102(3) Uani 1 1 d . . .
H14 H 0.6852 0.2330 0.4929 0.153 Uiso 1 1 calc R . .
H15 H 0.6788 0.2738 0.5313 0.153 Uiso 1 1 calc R . .
H16 H 0.6834 0.2708 0.4437 0.153 Uiso 1 1 calc R . .
C20 C 0.5731(3) 0.29580(19) 0.4850(4) 0.081(2) Uani 1 1 d . . .
H17 H 0.5809 0.3083 0.4378 0.122 Uiso 1 1 calc R . .
H18 H 0.5925 0.3103 0.5245 0.122 Uiso 1 1 calc R . .
H19 H 0.5294 0.2946 0.4937 0.122 Uiso 1 1 calc R . .
C21 C 0.5766(3) 0.2368(2) 0.5577(4) 0.094(3) Uani 1 1 d . . .
H20 H 0.5326 0.2334 0.5560 0.142 Uiso 1 1 calc R . .
H21 H 0.5871 0.2535 0.5990 0.142 Uiso 1 1 calc R . .
H22 H 0.5962 0.2121 0.5641 0.142 Uiso 1 1 calc R . .
C22 C 0.43757(19) 0.35306(14) 0.3493(3) 0.0287(12) Uani 1 1 d . . .
C23 C 0.48451(17) 0.34048(14) 0.3040(3) 0.0273(11) Uani 1 1 d . . .
H23 H 0.4763 0.3224 0.2665 0.033 Uiso 1 1 calc R . .
C24 C 0.54269(18) 0.35409(14) 0.3130(3) 0.0289(12) Uani 1 1 d . . .
C25 C 0.55401(19) 0.38035(14) 0.3665(3) 0.0294(12) Uani 1 1 d . . .
H24 H 0.5940 0.3898 0.3727 0.035 Uiso 1 1 calc R . .
C26 C 0.5079(2) 0.39345(14) 0.4122(3) 0.0321(12) Uani 1 1 d . A .
C27 C 0.45036(19) 0.37838(14) 0.4034(2) 0.0255(11) Uani 1 1 d . . .
H25 H 0.4191 0.3860 0.4362 0.031 Uiso 1 1 calc R . .
C28 C 0.5925(2) 0.34087(17) 0.2588(3) 0.0397(14) Uani 1 1 d . . .
C29 C 0.5925(3) 0.2993(2) 0.2500(4) 0.088(2) Uani 1 1 d . . .
H26 H 0.5534 0.2910 0.2304 0.132 Uiso 1 1 calc R . .
H27 H 0.5995 0.2872 0.2978 0.132 Uiso 1 1 calc R . .
H28 H 0.6248 0.2919 0.2159 0.132 Uiso 1 1 calc R . .
C30 C 0.5790(3) 0.3580(2) 0.1848(4) 0.083(2) Uani 1 1 d . . .
H29 H 0.5905 0.3849 0.1849 0.124 Uiso 1 1 calc R . .
H30 H 0.5356 0.3557 0.1744 0.124 Uiso 1 1 calc R . .
H31 H 0.6021 0.3445 0.1469 0.124 Uiso 1 1 calc R . .
C31 C 0.6551(2) 0.3552(2) 0.2821(4) 0.086(3) Uani 1 1 d . . .
H32 H 0.6856 0.3463 0.2469 0.129 Uiso 1 1 calc R . .
H33 H 0.6648 0.3454 0.3311 0.129 Uiso 1 1 calc R . .
H34 H 0.6551 0.3831 0.2833 0.129 Uiso 1 1 calc R . .
C32 C 0.5230(2) 0.42153(13) 0.4753(3) 0.0346(13) Uani 1 1 d . . .
C33 C 0.5524(4) 0.3988(2) 0.5360(4) 0.109(3) Uani 1 1 d . A .
H35 H 0.5570 0.4149 0.5797 0.164 Uiso 1 1 calc R . .
H36 H 0.5923 0.3900 0.5198 0.164 Uiso 1 1 calc R . .
H37 H 0.5269 0.3768 0.5480 0.164 Uiso 1 1 calc R . .
C34 C 0.5656(2) 0.45259(16) 0.4474(3) 0.0624(19) Uani 1 1 d . A .
H38 H 0.5697 0.4724 0.4850 0.094 Uiso 1 1 calc R . .
H39 H 0.5490 0.4638 0.4024 0.094 Uiso 1 1 calc R . .
H40 H 0.6054 0.4415 0.4370 0.094 Uiso 1 1 calc R . .
C35 C 0.4675(2) 0.44122(18) 0.5042(3) 0.0643(19) Uani 1 1 d . A 1
H41 H 0.4411 0.4226 0.5282 0.096 Uiso 1 1 calc R . .
H42 H 0.4458 0.4532 0.4635 0.096 Uiso 1 1 calc R . .
H43 H 0.4795 0.4607 0.5399 0.096 Uiso 1 1 calc R . .
C36 C 0.31490(17) 0.40033(13) 0.3561(3) 0.0231(11) Uani 1 1 d . . .
C37 C 0.34459(18) 0.42682(14) 0.3129(3) 0.0288(12) Uani 1 1 d . . .
H44 H 0.3684 0.4185 0.2725 0.035 Uiso 1 1 calc R . .
C38 C 0.33992(17) 0.46528(14) 0.3279(3) 0.0282(12) Uani 1 1 d . . .
C39 C 0.30680(18) 0.47602(14) 0.3898(3) 0.0302(12) Uani 1 1 d . . .
H45 H 0.3048 0.5023 0.4018 0.036 Uiso 1 1 calc R . .
C40 C 0.27644(19) 0.45021(15) 0.4351(3) 0.0326(13) Uani 1 1 d . B .
C41 C 0.28052(18) 0.41160(14) 0.4162(3) 0.0278(12) Uani 1 1 d . . .
H46 H 0.2597 0.3931 0.4447 0.033 Uiso 1 1 calc R . .
C42 C 0.37136(19) 0.49457(14) 0.2801(3) 0.0326(12) Uani 1 1 d . . .
C43 C 0.4085(3) 0.47638(17) 0.2183(3) 0.0637(19) Uani 1 1 d . . .
H47 H 0.4294 0.4963 0.1905 0.096 Uiso 1 1 calc R . .
H48 H 0.3815 0.4623 0.1854 0.096 Uiso 1 1 calc R . .
H49 H 0.4384 0.4589 0.2396 0.096 Uiso 1 1 calc R . .
C44 C 0.4126(3) 0.51867(19) 0.3249(3) 0.071(2) Uani 1 1 d . . .
H50 H 0.3893 0.5317 0.3631 0.106 Uiso 1 1 calc R . .
H51 H 0.4322 0.5376 0.2931 0.106 Uiso 1 1 calc R . .
H52 H 0.4436 0.5026 0.3478 0.106 Uiso 1 1 calc R . .
C45 C 0.3235(2) 0.52018(18) 0.2429(3) 0.0606(18) Uani 1 1 d . . .
H53 H 0.2986 0.5324 0.2806 0.091 Uiso 1 1 calc R . .
H54 H 0.2977 0.5047 0.2109 0.091 Uiso 1 1 calc R . .
H55 H 0.3439 0.5397 0.2134 0.091 Uiso 1 1 calc R . .
C46 C 0.2421(2) 0.46273(15) 0.5032(3) 0.0375(13) Uani 1 1 d DU . .
C47A C 0.2624(4) 0.4401(3) 0.5715(4) 0.063(3) Uani 0.752(9) 1 d PDU B 1
H91 H 0.2614 0.4128 0.5604 0.094 Uiso 0.752(9) 1 calc PR B 1
H92 H 0.2350 0.4455 0.6126 0.094 Uiso 0.752(9) 1 calc PR B 1
H93 H 0.3038 0.4475 0.5849 0.094 Uiso 0.752(9) 1 calc PR B 1
C48A C 0.1751(3) 0.4543(3) 0.4906(4) 0.054(3) Uani 0.752(9) 1 d PDU B 1
H94 H 0.1600 0.4699 0.4500 0.081 Uiso 0.752(9) 1 calc PR B 1
H95 H 0.1522 0.4602 0.5354 0.081 Uiso 0.752(9) 1 calc PR B 1
H96 H 0.1700 0.4273 0.4784 0.081 Uiso 0.752(9) 1 calc PR B 1
C49A C 0.2478(4) 0.5048(2) 0.5208(5) 0.073(3) Uani 0.752(9) 1 d PDU B 1
H97 H 0.2905 0.5111 0.5290 0.109 Uiso 0.752(9) 1 calc PR B 1
H98 H 0.2244 0.5106 0.5652 0.109 Uiso 0.752(9) 1 calc PR B 1
H99 H 0.2321 0.5198 0.4796 0.109 Uiso 0.752(9) 1 calc PR B 1
C50 C 0.10800(17) 0.32899(13) 0.3384(2) 0.0219(11) Uani 1 1 d . . .
C51 C 0.08552(18) 0.36736(14) 0.3502(3) 0.0289(12) Uani 1 1 d . . .
C52 C 0.10773(18) 0.39738(13) 0.3077(3) 0.0268(11) Uani 1 1 d . . .
H65 H 0.1373 0.3924 0.2710 0.032 Uiso 1 1 calc R . .
C53 C 0.08725(18) 0.43438(13) 0.3183(3) 0.0286(12) Uani 1 1 d . . .
C54 C 0.04370(18) 0.44097(14) 0.3713(2) 0.0272(12) Uani 1 1 d . . .
H66 H 0.0294 0.4662 0.3785 0.033 Uiso 1 1 calc R . .
C55 C 0.02000(19) 0.41170(14) 0.4146(3) 0.0311(12) Uani 1 1 d . . .
C56 C 0.04243(18) 0.37560(14) 0.4020(2) 0.0285(12) Uani 1 1 d . . .
H67 H 0.0271 0.3553 0.4310 0.034 Uiso 1 1 calc R . .
C57 C 0.11025(19) 0.46571(15) 0.2668(3) 0.0344(13) Uani 1 1 d . . .
C58 C 0.17966(18) 0.46585(15) 0.2657(3) 0.0450(15) Uani 1 1 d . . .
H68 H 0.1950 0.4685 0.3160 0.067 Uiso 1 1 calc R . .
H69 H 0.1940 0.4872 0.2358 0.067 Uiso 1 1 calc R . .
H70 H 0.1943 0.4419 0.2445 0.067 Uiso 1 1 calc R . .
C59 C 0.0898(2) 0.50574(15) 0.2915(3) 0.0529(16) Uani 1 1 d . . .
H71 H 0.0467 0.5091 0.2801 0.079 Uiso 1 1 calc R . .
H72 H 0.1135 0.5250 0.2655 0.079 Uiso 1 1 calc R . .
H73 H 0.0960 0.5084 0.3446 0.079 Uiso 1 1 calc R . .
C60 C 0.0872(2) 0.45870(17) 0.1894(3) 0.0472(16) Uani 1 1 d . . .
H74 H 0.1023 0.4342 0.1717 0.071 Uiso 1 1 calc R . .
H75 H 0.1015 0.4790 0.1569 0.071 Uiso 1 1 calc R . .
H76 H 0.0428 0.4584 0.1897 0.071 Uiso 1 1 calc R . .
C61 C -0.0270(2) 0.42014(15) 0.4744(3) 0.0347(13) Uani 1 1 d . . .
C62 C 0.0048(3) 0.4392(2) 0.5395(3) 0.074(2) Uani 1 1 d . . .
H77 H 0.0370 0.4225 0.5578 0.111 Uiso 1 1 calc R . .
H78 H -0.0246 0.4439 0.5788 0.111 Uiso 1 1 calc R . .
H79 H 0.0224 0.4634 0.5236 0.111 Uiso 1 1 calc R . .
C63 C -0.0758(3) 0.44621(19) 0.4437(3) 0.072(2) Uani 1 1 d . . .
H80 H -0.1070 0.4504 0.4812 0.109 Uiso 1 1 calc R . .
H81 H -0.0942 0.4344 0.4003 0.109 Uiso 1 1 calc R . .
H82 H -0.0577 0.4706 0.4299 0.109 Uiso 1 1 calc R . .
C64 C -0.0577(2) 0.38434(17) 0.5000(3) 0.0568(17) Uani 1 1 d . . .
H83 H -0.0280 0.3678 0.5240 0.085 Uiso 1 1 calc R . .
H84 H -0.0752 0.3711 0.4577 0.085 Uiso 1 1 calc R . .
H85 H -0.0899 0.3908 0.5349 0.085 Uiso 1 1 calc R . .
C48B C 0.2131(13) 0.4265(5) 0.5388(15) 0.079(9) Uani 0.248(9) 1 d PDU B 2
H100 H 0.1694 0.4304 0.5444 0.119 Uiso 0.248(9) 1 calc PR B 2
H101 H 0.2313 0.4220 0.5871 0.119 Uiso 0.248(9) 1 calc PR B 2
H102 H 0.2204 0.4044 0.5071 0.119 Uiso 0.248(9) 1 calc PR B 2
C49B C 0.1887(8) 0.4881(7) 0.4797(13) 0.051(7) Uani 0.248(9) 1 d PDU B 2
H103 H 0.1993 0.5018 0.4345 0.077 Uiso 0.248(9) 1 calc PR B 2
H104 H 0.1797 0.5064 0.5187 0.077 Uiso 0.248(9) 1 calc PR B 2
H105 H 0.1529 0.4722 0.4707 0.077 Uiso 0.248(9) 1 calc PR B 2
C47B C 0.2842(9) 0.4820(9) 0.5562(14) 0.078(9) Uani 0.248(9) 1 d PDU B 2
H106 H 0.3240 0.4697 0.5542 0.118 Uiso 0.248(9) 1 calc PR B 2
H107 H 0.2679 0.4800 0.6061 0.118 Uiso 0.248(9) 1 calc PR B 2
H108 H 0.2883 0.5089 0.5428 0.118 Uiso 0.248(9) 1 calc PR B 2

loop_
_atom_site_aniso_label
_atom_site_aniso_U_11
_atom_site_aniso_U_22
_atom_site_aniso_U_33
_atom_site_aniso_U_23
_atom_site_aniso_U_13
_atom_site_aniso_U_12
Mg1 0.0132(9) 0.0096(11) 0.0321(13) 0.000 0.000 0.0020(8)
O1 0.033(2) 0.039(3) 0.030(3) 0.000 0.000 0.002(2)
C1 0.021(2) 0.018(3) 0.032(3) -0.007(2) 0.000(2) -0.0009(19)
N1 0.0216(18) 0.025(3) 0.033(3) 0.002(2) -0.0008(17) 0.0136(18)
C2 0.027(2) 0.018(3) 0.034(3) -0.007(2) 0.001(2) -0.004(2)
C3 0.025(2) 0.018(3) 0.030(3) -0.002(2) -0.001(2) -0.005(2)
C4 0.027(2) 0.015(3) 0.048(3) -0.007(2) 0.002(2) 0.003(2)
C5 0.022(2) 0.020(3) 0.027(3) 0.000(2) 0.0071(19) 0.0022(19)
N2 0.0206(18) 0.024(2) 0.046(3) -0.003(2) -0.0066(17) -0.0038(16)
N3 0.0237(19) 0.025(2) 0.031(3) 0.0001(19) 0.0032(17) -0.0072(17)
C6 0.028(2) 0.032(3) 0.029(3) 0.008(3) 0.003(2) 0.002(2)
N4 0.0235(18) 0.028(3) 0.034(3) -0.003(2) -0.0036(17) 0.0034(17)
C7 0.026(2) 0.030(3) 0.024(3) -0.008(2) -0.003(2) 0.002(2)
C8 0.025(2) 0.022(3) 0.036(3) 0.000(2) -0.001(2) 0.000(2)
C9 0.027(2) 0.032(3) 0.038(3) -0.001(3) -0.006(2) 0.008(2)
C10 0.015(2) 0.042(3) 0.053(4) -0.009(3) -0.006(2) 0.008(2)
C11 0.026(2) 0.035(4) 0.060(4) 0.003(3) -0.013(2) 0.003(2)
C12 0.026(2) 0.028(3) 0.041(3) 0.003(3) -0.016(2) 0.003(2)
C13 0.026(2) 0.022(3) 0.040(3) 0.001(3) -0.003(2) 0.008(2)
C14 0.030(3) 0.055(4) 0.076(5) 0.004(4) 0.011(3) 0.008(3)
C15 0.050(4) 0.135(8) 0.114(7) -0.075(6) 0.004(4) 0.021(4)
C16 0.050(3) 0.075(5) 0.096(6) -0.023(4) 0.021(4) 0.024(3)
C17 0.063(4) 0.077(6) 0.099(6) 0.009(5) 0.029(4) 0.018(4)
C18 0.037(3) 0.036(4) 0.045(4) -0.003(3) -0.018(2) -0.002(2)
C19 0.046(4) 0.133(8) 0.127(7) -0.058(6) -0.029(4) -0.017(4)
C20 0.101(5) 0.046(5) 0.097(6) -0.025(4) -0.031(4) 0.002(4)
C21 0.121(6) 0.084(7) 0.078(6) 0.012(5) -0.017(5) -0.026(5)
C22 0.030(2) 0.022(3) 0.035(3) 0.005(3) 0.000(2) -0.008(2)
C23 0.023(2) 0.029(3) 0.030(3) -0.004(2) -0.002(2) 0.002(2)
C24 0.021(2) 0.032(3) 0.033(3) 0.003(3) -0.003(2) -0.001(2)
C25 0.024(2) 0.029(3) 0.036(3) -0.001(3) -0.008(2) -0.008(2)
C26 0.043(3) 0.017(3) 0.036(3) 0.003(2) -0.001(2) -0.009(2)
C27 0.029(2) 0.026(3) 0.022(3) 0.003(2) -0.005(2) -0.004(2)
C28 0.041(3) 0.048(4) 0.030(4) -0.009(3) 0.002(2) -0.002(3)
C29 0.074(4) 0.085(6) 0.105(6) -0.012(5) 0.038(4) 0.019(4)
C30 0.084(5) 0.106(7) 0.058(5) 0.012(5) 0.007(4) 0.008(4)
C31 0.043(3) 0.143(8) 0.073(5) -0.031(5) 0.013(3) 0.010(4)
C32 0.046(3) 0.013(3) 0.044(4) -0.008(3) -0.013(3) -0.004(2)
C33 0.194(8) 0.044(5) 0.090(6) -0.017(4) -0.097(6) 0.026(5)
C34 0.061(4) 0.028(4) 0.097(5) -0.036(4) 0.013(3) -0.017(3)
C35 0.067(4) 0.058(5) 0.068(5) -0.039(4) 0.012(3) -0.007(3)
C36 0.0124(19) 0.022(3) 0.035(3) -0.009(2) -0.0019(19) 0.0012(19)
C37 0.024(2) 0.026(3) 0.037(3) 0.001(3) -0.002(2) -0.001(2)
C38 0.017(2) 0.024(3) 0.044(3) -0.001(3) -0.011(2) -0.001(2)
C39 0.026(2) 0.023(3) 0.042(4) -0.005(3) -0.007(2) 0.000(2)
C40 0.024(2) 0.038(4) 0.036(3) 0.003(3) -0.007(2) 0.000(2)
C41 0.026(2) 0.024(3) 0.034(3) 0.008(3) 0.001(2) -0.003(2)
C42 0.031(2) 0.033(3) 0.034(3) -0.001(3) -0.001(2) -0.004(2)
C43 0.072(4) 0.042(4) 0.077(5) 0.017(4) 0.029(4) -0.005(3)
C44 0.067(4) 0.072(5) 0.072(5) 0.015(4) -0.020(3) -0.039(4)
C45 0.053(3) 0.061(5) 0.068(5) 0.031(4) -0.008(3) -0.007(3)
C46 0.042(3) 0.037(3) 0.033(3) -0.004(3) 0.011(2) 0.013(2)
C47A 0.064(6) 0.093(8) 0.032(5) 0.002(5) 0.005(4) 0.029(5)
C48A 0.039(4) 0.073(7) 0.049(6) -0.008(5) 0.006(3) 0.007(4)
C49A 0.084(7) 0.054(5) 0.080(7) -0.038(5) 0.032(6) 0.000(5)
C50 0.023(2) 0.025(3) 0.017(3) 0.007(2) 0.0087(19) 0.010(2)
C51 0.025(2) 0.026(3) 0.036(3) -0.003(3) 0.009(2) 0.007(2)
C52 0.023(2) 0.026(3) 0.031(3) 0.002(2) 0.002(2) 0.005(2)
C53 0.023(2) 0.022(3) 0.040(3) -0.005(3) 0.001(2) 0.005(2)
C54 0.027(2) 0.024(3) 0.031(3) 0.002(2) 0.004(2) 0.009(2)
C55 0.032(2) 0.020(3) 0.041(3) -0.005(3) 0.005(2) 0.008(2)
C56 0.029(2) 0.033(3) 0.024(3) 0.006(2) 0.002(2) -0.005(2)
C57 0.027(2) 0.036(3) 0.041(3) 0.004(3) 0.004(2) 0.010(2)
C58 0.029(2) 0.037(4) 0.068(4) 0.021(3) 0.000(3) 0.002(2)
C59 0.062(3) 0.024(3) 0.073(5) 0.021(3) 0.018(3) 0.006(3)
C60 0.030(2) 0.058(4) 0.053(4) 0.025(3) -0.004(3) 0.001(3)
C61 0.044(3) 0.030(3) 0.030(3) -0.007(3) 0.018(2) -0.003(2)
C62 0.075(4) 0.087(6) 0.059(5) -0.026(4) 0.022(3) -0.017(4)
C63 0.078(4) 0.059(5) 0.080(5) 0.018(4) 0.044(4) 0.046(4)
C64 0.044(3) 0.051(4) 0.076(5) 0.008(4) 0.033(3) 0.007(3)
C48B 0.11(2) 0.070(14) 0.062(19) 0.016(12) 0.072(16) 0.022(11)
C49B 0.030(10) 0.054(15) 0.069(17) -0.021(12) 0.005(9) 0.016(10)
C47B 0.060(14) 0.11(2) 0.067(19) -0.054(16) -0.013(11) 0.038(12)

loop_
_atom_type_symbol
_atom_type_description
_atom_type_scat_dispersion_real
_atom_type_scat_dispersion_imag
_atom_type_scat_source
C C 0.0033 0.0016 'International Tables Vol C Tables 4.2.6.8 and 6.1.1.4'
H H 0.0000 0.0000 'International Tables Vol C Tables 4.2.6.8 and 6.1.1.4'
N N 0.0061 0.0033 'International Tables Vol C Tables 4.2.6.8 and 6.1.1.4'
Mg Mg 0.0486 0.0363 'International Tables Vol C Tables 4.2.6.8 and 6.1.1.4'
O O 0.0106 0.0060 'International Tables Vol C Tables 4.2.6.8 and 6.1.1.4'

loop_
_geom_angle_atom_site_label_1
_geom_angle_atom_site_label_2
_geom_angle_atom_site_label_3
_geom_angle
_geom_angle_site_symmetry_1
_geom_angle_site_symmetry_3
O1 Mg1 N2 105.35(12) . 2
O1 Mg1 N2 105.35(12) . .
N2 Mg1 N2 149.3(2) 2 .
O1 Mg1 N4 105.09(12) . 2
N2 Mg1 N4 85.87(15) 2 2
N2 Mg1 N4 86.23(15) . 2
O1 Mg1 N4 105.08(12) . .
N2 Mg1 N4 86.23(15) 2 .
N2 Mg1 N4 85.87(15) . .
N4 Mg1 N4 149.8(2) 2 .
N1 C1 N4 126.0(4) . .
N1 C1 C7 124.4(4) . .
N4 C1 C7 109.5(4) . .
C2 N1 C1 124.5(4) . .
N1 C2 N2 126.8(4) . .
N1 C2 C3 121.6(4) . .
N2 C2 C3 111.3(4) . .
C4 C3 C22 127.1(4) . .
C4 C3 C2 105.1(4) . .
C22 C3 C2 127.6(4) . .
C3 C4 C5 107.1(4) . .
C3 C4 C36 128.5(4) . .
C5 C4 C36 124.3(4) . .
N3 C5 N2 125.2(4) . .
N3 C5 C4 124.7(4) . .
N2 C5 C4 110.0(3) . .
C2 N2 C5 106.4(4) . .
C2 N2 Mg1 126.9(3) . .
C5 N2 Mg1 126.3(3) . .
C6 N3 C5 124.6(4) . .
N4 C6 N3 127.1(4) 2 .
N4 C6 C50 111.3(4) 2 .
N3 C6 C50 121.3(4) . .
C6 N4 C1 106.7(4) 2 .
C6 N4 Mg1 127.0(3) 2 .
C1 N4 Mg1 125.9(3) . .
C50 C7 C1 106.9(4) 2 .
C50 C7 C8 128.0(4) 2 .
C1 C7 C8 125.1(4) . .
C13 C8 C9 121.0(4) . .
C13 C8 C7 120.2(4) . .
C9 C8 C7 118.8(4) . .
C8 C9 C10 120.3(5) . .
C8 C9 H2 119.8 . .
C10 C9 H2 119.8 . .
C9 C10 C11 117.9(4) . .
C9 C10 C14 122.6(5) . .
C11 C10 C14 119.4(4) . .
C12 C11 C10 122.1(4) . .
C12 C11 H3 118.9 . .
C10 C11 H3 118.9 . .
C11 C12 C13 117.0(4) . .
C11 C12 C18 121.8(4) . .
C13 C12 C18 121.2(4) . .
C8 C13 C12 121.6(4) . .
C8 C13 H109 119.2 . .
C12 C13 H109 119.2 . .
C16 C14 C10 111.2(5) . .
C16 C14 C15 109.9(6) . .
C10 C14 C15 112.6(4) . .
C16 C14 C17 108.5(4) . .
C10 C14 C17 109.8(5) . .
C15 C14 C17 104.6(6) . .
C14 C15 H5 109.5 . .
C14 C15 H6 109.5 . .
H5 C15 H6 109.5 . .
C14 C15 H7 109.5 . .
H5 C15 H7 109.5 . .
H6 C15 H7 109.5 . .
C14 C16 H8 109.5 . .
C14 C16 H9 109.5 . .
H8 C16 H9 109.5 . .
C14 C16 H10 109.5 . .
H8 C16 H10 109.5 . .
H9 C16 H10 109.5 . .
C14 C17 H11 109.5 . .
C14 C17 H12 109.5 . .
H11 C17 H12 109.5 . .
C14 C17 H13 109.5 . .
H11 C17 H13 109.5 . .
H12 C17 H13 109.5 . .
C12 C18 C19 115.1(5) . .
C12 C18 C20 111.7(4) . .
C19 C18 C20 107.9(5) . .
C12 C18 C21 110.2(5) . .
C19 C18 C21 106.7(5) . .
C20 C18 C21 104.5(5) . .
C18 C19 H14 109.5 . .
C18 C19 H15 109.5 . .
H14 C19 H15 109.5 . .
C18 C19 H16 109.5 . .
H14 C19 H16 109.5 . .
H15 C19 H16 109.5 . .
C18 C20 H17 109.5 . .
C18 C20 H18 109.5 . .
H17 C20 H18 109.5 . .
C18 C20 H19 109.5 . .
H17 C20 H19 109.5 . .
H18 C20 H19 109.5 . .
C18 C21 H20 109.5 . .
C18 C21 H21 109.5 . .
H20 C21 H21 109.5 . .
C18 C21 H22 109.5 . .
H20 C21 H22 109.5 . .
H21 C21 H22 109.5 . .
C27 C22 C23 118.8(4) . .
C27 C22 C3 121.1(4) . .
C23 C22 C3 120.0(4) . .
C24 C23 C22 120.7(4) . .
C24 C23 H23 119.7 . .
C22 C23 H23 119.7 . .
C25 C24 C23 119.3(4) . .
C25 C24 C28 121.8(4) . .
C23 C24 C28 118.7(4) . .
C24 C25 C26 121.0(4) . .
C24 C25 H24 119.5 . .
C26 C25 H24 119.5 . .
C27 C26 C25 118.4(4) . .
C27 C26 C32 121.7(4) . .
C25 C26 C32 119.7(4) . .
C22 C27 C26 121.7(4) . .
C22 C27 H25 119.2 . .
C26 C27 H25 119.2 . .
C29 C28 C30 107.4(5) . .
C29 C28 C31 110.9(5) . .
C30 C28 C31 107.2(5) . .
C29 C28 C24 111.6(5) . .
C30 C28 C24 108.0(5) . .
C31 C28 C24 111.5(4) . .
C28 C29 H26 109.5 . .
C28 C29 H27 109.5 . .
H26 C29 H27 109.5 . .
C28 C29 H28 109.5 . .
H26 C29 H28 109.5 . .
H27 C29 H28 109.5 . .
C28 C30 H29 109.5 . .
C28 C30 H30 109.5 . .
H29 C30 H30 109.5 . .
C28 C30 H31 109.5 . .
H29 C30 H31 109.5 . .
H30 C30 H31 109.5 . .
C28 C31 H32 109.5 . .
C28 C31 H33 109.5 . .
H32 C31 H33 109.5 . .
C28 C31 H34 109.5 . .
H32 C31 H34 109.5 . .
H33 C31 H34 109.5 . .
C35 C32 C33 109.7(5) . .
C35 C32 C34 106.8(4) . .
C33 C32 C34 110.9(5) . .
C35 C32 C26 112.2(4) . .
C33 C32 C26 107.3(4) . .
C34 C32 C26 110.0(4) . .
C32 C33 H35 109.5 . .
C32 C33 H36 109.5 . .
H35 C33 H36 109.5 . .
C32 C33 H37 109.5 . .
H35 C33 H37 109.5 . .
H36 C33 H37 109.5 . .
C32 C34 H38 109.5 . .
C32 C34 H39 109.5 . .
H38 C34 H39 109.5 . .
C32 C34 H40 109.5 . .
H38 C34 H40 109.5 . .
H39 C34 H40 109.5 . .
C32 C35 H41 109.5 . .
C32 C35 H42 109.5 . .
H41 C35 H42 109.5 . .
C32 C35 H43 109.5 . .
H41 C35 H43 109.5 . .
H42 C35 H43 109.5 . .
C37 C36 C41 120.9(4) . .
C37 C36 C4 120.6(4) . .
C41 C36 C4 118.3(4) . .
C38 C37 C36 120.7(4) . .
C38 C37 H44 119.6 . .
C36 C37 H44 119.6 . .
C37 C38 C39 117.6(4) . .
C37 C38 C42 121.1(4) . .
C39 C38 C42 121.3(4) . .
C38 C39 C40 123.5(5) . .
C38 C39 H45 118.2 . .
C40 C39 H45 118.2 . .
C39 C40 C41 116.9(5) . .
C39 C40 C46 122.2(5) . .
C41 C40 C46 120.8(4) . .
C36 C41 C40 120.3(4) . .
C36 C41 H46 119.9 . .
C40 C41 H46 119.9 . .
C44 C42 C38 110.7(4) . .
C44 C42 C43 108.1(4) . .
C38 C42 C43 112.5(4) . .
C44 C42 C45 109.1(5) . .
C38 C42 C45 109.5(4) . .
C43 C42 C45 106.8(4) . .
C42 C43 H47 109.5 . .
C42 C43 H48 109.5 . .
H47 C43 H48 109.5 . .
C42 C43 H49 109.5 . .
H47 C43 H49 109.5 . .
H48 C43 H49 109.5 . .
C42 C44 H50 109.5 . .
C42 C44 H51 109.5 . .
H50 C44 H51 109.5 . .
C42 C44 H52 109.5 . .
H50 C44 H52 109.5 . .
H51 C44 H52 109.5 . .
C42 C45 H53 109.5 . .
C42 C45 H54 109.5 . .
H53 C45 H54 109.5 . .
C42 C45 H55 109.5 . .
H53 C45 H55 109.5 . .
H54 C45 H55 109.5 . .
C47B C46 C40 110.2(10) . .
C47B C46 C49A 51.2(12) . .
C40 C46 C49A 114.4(5) . .
C47B C46 C48A 141.7(10) . .
C40 C46 C48A 107.8(5) . .
C49A C46 C48A 107.5(6) . .
C47B C46 C49B 113.1(13) . .
C40 C46 C49B 108.9(9) . .
C49A C46 C49B 63.8(10) . .
C48A C46 C49B 47.8(9) . .
C47B C46 C47A 62.4(13) . .
C40 C46 C47A 111.2(4) . .
C49A C46 C47A 108.0(6) . .
C48A C46 C47A 107.6(6) . .
C49B C46 C47A 138.2(10) . .
C47B C46 C48B 110.8(16) . .
C40 C46 C48B 107.8(10) . .
C49A C46 C48B 137.6(10) . .
C48A C46 C48B 60.5(12) . .
C49B C46 C48B 105.8(13) . .
C47A C46 C48B 50.7(12) . .
C46 C47A H91 109.5 . .
C46 C47A H92 109.5 . .
C46 C47A H93 109.5 . .
C46 C48A H94 109.5 . .
C46 C48A H95 109.5 . .
C46 C48A H96 109.5 . .
C46 C49A H97 109.5 . .
C46 C49A H98 109.5 . .
C46 C49A H99 109.5 . .
C7 C50 C6 105.4(4) 2 .
C7 C50 C51 127.1(4) 2 .
C6 C50 C51 127.2(4) . .
C56 C51 C52 117.7(4) . .
C56 C51 C50 122.3(4) . .
C52 C51 C50 120.0(4) . .
C53 C52 C51 121.1(4) . .
C53 C52 H65 119.5 . .
C51 C52 H65 119.5 . .
C54 C53 C52 118.7(4) . .
C54 C53 C57 122.5(4) . .
C52 C53 C57 118.7(4) . .
C53 C54 C55 122.0(4) . .
C53 C54 H66 119.0 . .
C55 C54 H66 119.0 . .
C56 C55 C54 116.7(4) . .
C56 C55 C61 122.6(5) . .
C54 C55 C61 120.7(4) . .
C51 C56 C55 123.9(5) . .
C51 C56 H67 118.1 . .
C55 C56 H67 118.1 . .
C60 C57 C53 109.8(4) . .
C60 C57 C58 108.9(4) . .
C53 C57 C58 110.0(4) . .
C60 C57 C59 108.6(4) . .
C53 C57 C59 112.3(4) . .
C58 C57 C59 107.1(4) . .
C57 C58 H68 109.5 . .
C57 C58 H69 109.5 . .
H68 C58 H69 109.5 . .
C57 C58 H70 109.5 . .
H68 C58 H70 109.5 . .
H69 C58 H70 109.5 . .
C57 C59 H71 109.5 . .
C57 C59 H72 109.5 . .
H71 C59 H72 109.5 . .
C57 C59 H73 109.5 . .
H71 C59 H73 109.5 . .
H72 C59 H73 109.5 . .
C57 C60 H74 109.5 . .
C57 C60 H75 109.5 . .
H74 C60 H75 109.5 . .
C57 C60 H76 109.5 . .
H74 C60 H76 109.5 . .
H75 C60 H76 109.5 . .
C64 C61 C63 107.4(4) . .
C64 C61 C62 109.5(5) . .
C63 C61 C62 110.2(5) . .
C64 C61 C55 111.3(4) . .
C63 C61 C55 109.6(4) . .
C62 C61 C55 108.8(4) . .
C61 C62 H77 109.5 . .
C61 C62 H78 109.5 . .
H77 C62 H78 109.5 . .
C61 C62 H79 109.5 . .
H77 C62 H79 109.5 . .
H78 C62 H79 109.5 . .
C61 C63 H80 109.5 . .
C61 C63 H81 109.5 . .
H80 C63 H81 109.5 . .
C61 C63 H82 109.5 . .
H80 C63 H82 109.5 . .
H81 C63 H82 109.5 . .
C61 C64 H83 109.5 . .
C61 C64 H84 109.5 . .
H83 C64 H84 109.5 . .
C61 C64 H85 109.5 . .
H83 C64 H85 109.5 . .
H84 C64 H85 109.5 . .
C46 C48B H100 109.5 . .
C46 C48B H101 109.5 . .
H100 C48B H101 109.5 . .
C46 C48B H102 109.5 . .
H100 C48B H102 109.5 . .
H101 C48B H102 109.5 . .
C46 C49B H103 109.5 . .
C46 C49B H104 109.5 . .
H103 C49B H104 109.5 . .
C46 C49B H105 109.5 . .
H103 C49B H105 109.5 . .
H104 C49B H105 109.5 . .
C46 C47B H106 109.5 . .
C46 C47B H107 109.5 . .
H106 C47B H107 109.5 . .
C46 C47B H108 109.5 . .
H106 C47B H108 109.5 . .
H107 C47B H108 109.5 . .

loop_
_geom_bond_atom_site_label_1
_geom_bond_atom_site_label_2
_geom_bond_distance
_geom_bond_site_symmetry_2
Mg1 O1 2.016(5) .
Mg1 N2 2.022(4) 2
Mg1 N2 2.022(4) .
Mg1 N4 2.032(3) 2
Mg1 N4 2.032(3) .
C1 N1 1.330(6) .
C1 N4 1.379(5) .
C1 C7 1.435(6) .
N1 C2 1.323(5) .
C2 N2 1.341(5) .
C2 C3 1.452(6) .
C3 C4 1.387(6) .
C3 C22 1.450(6) .
C4 C5 1.423(6) .
C4 C36 1.475(6) .
C5 N3 1.344(5) .
C5 N2 1.389(6) .
N3 C6 1.332(6) .
C6 N4 1.323(6) 2
C6 C50 1.452(6) .
N4 C6 1.323(6) 2
C7 C50 1.365(6) 2
C7 C8 1.496(6) .
C8 C13 1.351(6) .
C8 C9 1.384(6) .
C9 C10 1.389(5) .
C9 H2 0.9500 .
C10 C11 1.414(7) .
C10 C14 1.504(7) .
C11 C12 1.388(7) .
C11 H3 0.9500 .
C12 C13 1.412(6) .
C12 C18 1.490(7) .
C13 H109 0.9500 .
C14 C16 1.498(8) .
C14 C15 1.555(8) .
C14 C17 1.576(8) .
C15 H5 0.9800 .
C15 H6 0.9800 .
C15 H7 0.9800 .
C16 H8 0.9800 .
C16 H9 0.9800 .
C16 H10 0.9800 .
C17 H11 0.9800 .
C17 H12 0.9800 .
C17 H13 0.9800 .
C18 C19 1.525(7) .
C18 C20 1.525(8) .
C18 C21 1.586(8) .
C19 H14 0.9800 .
C19 H15 0.9800 .
C19 H16 0.9800 .
C20 H17 0.9800 .
C20 H18 0.9800 .
C20 H19 0.9800 .
C21 H20 0.9800 .
C21 H21 0.9800 .
C21 H22 0.9800 .
C22 C27 1.357(6) .
C22 C23 1.397(6) .
C23 C24 1.381(6) .
C23 H23 0.9500 .
C24 C25 1.364(6) .
C24 C28 1.549(6) .
C25 C26 1.393(6) .
C25 H24 0.9500 .
C26 C27 1.386(6) .
C26 C32 1.551(7) .
C27 H25 0.9500 .
C28 C29 1.472(8) .
C28 C30 1.504(8) .
C28 C31 1.532(7) .
C29 H26 0.9800 .
C29 H27 0.9800 .
C29 H28 0.9800 .
C30 H29 0.9800 .
C30 H30 0.9800 .
C30 H31 0.9800 .
C31 H32 0.9800 .
C31 H33 0.9800 .
C31 H34 0.9800 .
C32 C35 1.502(7) .
C32 C33 1.510(8) .
C32 C34 1.528(7) .
C33 H35 0.9800 .
C33 H36 0.9800 .
C33 H37 0.9800 .
C34 H38 0.9800 .
C34 H39 0.9800 .
C34 H40 0.9800 .
C35 H41 0.9800 .
C35 H42 0.9800 .
C35 H43 0.9800 .
C36 C37 1.384(6) .
C36 C41 1.390(6) .
C37 C38 1.383(6) .
C37 H44 0.9500 .
C38 C39 1.395(6) .
C38 C42 1.517(7) .
C39 C40 1.398(7) .
C39 H45 0.9500 .
C40 C41 1.403(7) .
C40 C46 1.517(7) .
C41 H46 0.9500 .
C42 C44 1.488(7) .
C42 C43 1.531(7) .
C42 C45 1.545(7) .
C43 H47 0.9800 .
C43 H48 0.9800 .
C43 H49 0.9800 .
C44 H50 0.9800 .
C44 H51 0.9800 .
C44 H52 0.9800 .
C45 H53 0.9800 .
C45 H54 0.9800 .
C45 H55 0.9800 .
C46 C47B 1.501(15) .
C46 C49A 1.518(8) .
C46 C48A 1.528(7) .
C46 C49B 1.541(14) .
C46 C47A 1.543(8) .
C46 C48B 1.567(15) .
C47A H91 0.9800 .
C47A H92 0.9800 .
C47A H93 0.9800 .
C48A H94 0.9800 .
C48A H95 0.9800 .
C48A H96 0.9800 .
C49A H97 0.9800 .
C49A H98 0.9800 .
C49A H99 0.9800 .
C50 C7 1.365(6) 2
C50 C51 1.453(6) .
C51 C56 1.371(6) .
C51 C52 1.397(6) .
C52 C53 1.391(6) .
C52 H65 0.9500 .
C53 C54 1.382(6) .
C53 C57 1.533(7) .
C54 C55 1.398(6) .
C54 H66 0.9500 .
C55 C56 1.381(7) .
C55 C61 1.533(6) .
C56 H67 0.9500 .
C57 C60 1.517(7) .
C57 C58 1.533(6) .
C57 C59 1.545(7) .
C58 H68 0.9800 .
C58 H69 0.9800 .
C58 H70 0.9800 .
C59 H71 0.9800 .
C59 H72 0.9800 .
C59 H73 0.9800 .
C60 H74 0.9800 .
C60 H75 0.9800 .
C60 H76 0.9800 .
C61 C64 1.503(7) .
C61 C63 1.521(7) .
C61 C62 1.532(7) .
C62 H77 0.9800 .
C62 H78 0.9800 .
C62 H79 0.9800 .
C63 H80 0.9800 .
C63 H81 0.9800 .
C63 H82 0.9800 .
C64 H83 0.9800 .
C64 H84 0.9800 .
C64 H85 0.9800 .
C48B H100 0.9800 .
C48B H101 0.9800 .
C48B H102 0.9800 .
C49B H103 0.9800 .
C49B H104 0.9800 .
C49B H105 0.9800 .
C47B H106 0.9800 .
C47B H107 0.9800 .
C47B H108 0.9800 .

loop_
_geom_torsion_atom_site_label_1
_geom_torsion_atom_site_label_2
_geom_torsion_atom_site_label_3
_geom_torsion_atom_site_label_4
_geom_torsion
_geom_torsion_site_symmetry_1
_geom_torsion_site_symmetry_4
N4 C1 N1 C2 4.2(7) . .
C7 C1 N1 C2 -173.1(4) . .
C1 N1 C2 N2 -2.3(7) . .
C1 N1 C2 C3 171.8(4) . .
N1 C2 C3 C4 -171.7(4) . .
N2 C2 C3 C4 3.2(5) . .
N1 C2 C3 C22 3.5(7) . .
N2 C2 C3 C22 178.4(4) . .
C22 C3 C4 C5 -178.1(4) . .
C2 C3 C4 C5 -2.9(5) . .
C22 C3 C4 C36 2.6(8) . .
C2 C3 C4 C36 177.8(5) . .
C3 C4 C5 N3 178.5(4) . .
C36 C4 C5 N3 -2.2(8) . .
C3 C4 C5 N2 1.8(5) . .
C36 C4 C5 N2 -178.9(4) . .
N1 C2 N2 C5 172.5(4) . .
C3 C2 N2 C5 -2.1(5) . .
N1 C2 N2 Mg1 -14.5(7) . .
C3 C2 N2 Mg1 170.9(3) . .
N3 C5 N2 C2 -176.4(4) . .
C4 C5 N2 C2 0.2(5) . .
N3 C5 N2 Mg1 10.6(7) . .
C4 C5 N2 Mg1 -172.8(3) . .
O1 Mg1 N2 C2 -84.3(4) . .
N2 Mg1 N2 C2 95.7(4) 2 .
N4 Mg1 N2 C2 171.1(4) 2 .
N4 Mg1 N2 C2 20.2(4) . .
O1 Mg1 N2 C5 87.3(4) . .
N2 Mg1 N2 C5 -92.7(4) 2 .
N4 Mg1 N2 C5 -17.3(4) 2 .
N4 Mg1 N2 C5 -168.1(4) . .
N2 C5 N3 C6 2.9(7) . .
C4 C5 N3 C6 -173.2(5) . .
C5 N3 C6 N4 -0.9(7) . 2
C5 N3 C6 C50 173.4(4) . .
N1 C1 N4 C6 -175.9(5) . 2
C7 C1 N4 C6 1.8(5) . 2
N1 C1 N4 Mg1 10.7(7) . .
C7 C1 N4 Mg1 -171.6(3) . .
O1 Mg1 N4 C6 -85.6(4) . 2
N2 Mg1 N4 C6 19.3(4) 2 2
N2 Mg1 N4 C6 169.6(4) . 2
N4 Mg1 N4 C6 94.4(4) 2 2
O1 Mg1 N4 C1 86.5(4) . .
N2 Mg1 N4 C1 -168.6(4) 2 .
N2 Mg1 N4 C1 -18.3(4) . .
N4 Mg1 N4 C1 -93.5(4) 2 .
N1 C1 C7 C50 177.5(4) . 2
N4 C1 C7 C50 -0.2(5) . 2
N1 C1 C7 C8 -2.6(7) . .
N4 C1 C7 C8 179.7(4) . .
C50 C7 C8 C13 -124.2(5) 2 .
C1 C7 C8 C13 55.9(7) . .
C50 C7 C8 C9 54.4(7) 2 .
C1 C7 C8 C9 -125.6(5) . .
C13 C8 C9 C10 1.8(7) . .
C7 C8 C9 C10 -176.8(5) . .
C8 C9 C10 C11 0.9(8) . .
C8 C9 C10 C14 178.8(5) . .
C9 C10 C11 C12 -2.2(8) . .
C14 C10 C11 C12 179.8(5) . .
C10 C11 C12 C13 0.9(8) . .
C10 C11 C12 C18 177.6(5) . .
C9 C8 C13 C12 -3.2(7) . .
C7 C8 C13 C12 175.4(4) . .
C11 C12 C13 C8 1.8(7) . .
C18 C12 C13 C8 -175.0(5) . .
C9 C10 C14 C16 -120.1(6) . .
C11 C10 C14 C16 57.8(7) . .
C9 C10 C14 C15 3.7(8) . .
C11 C10 C14 C15 -178.5(6) . .
C9 C10 C14 C17 119.8(6) . .
C11 C10 C14 C17 -62.3(7) . .
C11 C12 C18 C19 8.0(8) . .
C13 C12 C18 C19 -175.4(6) . .
C11 C12 C18 C20 131.5(6) . .
C13 C12 C18 C20 -51.8(7) . .
C11 C12 C18 C21 -112.8(6) . .
C13 C12 C18 C21 63.9(7) . .
C4 C3 C22 C27 40.9(7) . .
C2 C3 C22 C27 -133.2(5) . .
C4 C3 C22 C23 -139.9(5) . .
C2 C3 C22 C23 46.0(7) . .
C27 C22 C23 C24 -1.3(7) . .
C3 C22 C23 C24 179.5(4) . .
C22 C23 C24 C25 -0.6(7) . .
C22 C23 C24 C28 -176.9(4) . .
C23 C24 C25 C26 0.3(7) . .
C28 C24 C25 C26 176.4(5) . .
C24 C25 C26 C27 1.8(7) . .
C24 C25 C26 C32 176.5(4) . .
C23 C22 C27 C26 3.5(7) . .
C3 C22 C27 C26 -177.3(4) . .
C25 C26 C27 C22 -3.7(7) . .
C32 C26 C27 C22 -178.3(4) . .
C25 C24 C28 C29 134.8(5) . .
C23 C24 C28 C29 -49.1(7) . .
C25 C24 C28 C30 -107.3(6) . .
C23 C24 C28 C30 68.8(6) . .
C25 C24 C28 C31 10.1(7) . .
C23 C24 C28 C31 -173.7(5) . .
C27 C26 C32 C35 -22.2(7) . .
C25 C26 C32 C35 163.3(5) . .
C27 C26 C32 C33 98.4(6) . .
C25 C26 C32 C33 -76.1(6) . .
C27 C26 C32 C34 -140.9(5) . .
C25 C26 C32 C34 44.6(6) . .
C3 C4 C36 C37 53.4(7) . .
C5 C4 C36 C37 -125.8(5) . .
C3 C4 C36 C41 -121.7(5) . .
C5 C4 C36 C41 59.1(6) . .
C41 C36 C37 C38 -1.1(6) . .
C4 C36 C37 C38 -176.0(4) . .
C36 C37 C38 C39 3.0(6) . .
C36 C37 C38 C42 -178.9(4) . .
C37 C38 C39 C40 -2.6(6) . .
C42 C38 C39 C40 179.2(4) . .
C38 C39 C40 C41 0.3(6) . .
C38 C39 C40 C46 178.4(4) . .
C37 C36 C41 C40 -1.4(6) . .
C4 C36 C41 C40 173.7(4) . .
C39 C40 C41 C36 1.8(6) . .
C46 C40 C41 C36 -176.4(4) . .
C37 C38 C42 C44 -123.1(5) . .
C39 C38 C42 C44 55.0(6) . .
C37 C38 C42 C43 -2.0(6) . .
C39 C38 C42 C43 176.1(4) . .
C37 C38 C42 C45 116.6(5) . .
C39 C38 C42 C45 -65.3(6) . .
C39 C40 C46 C47B -60.1(15) . .
C41 C40 C46 C47B 117.9(15) . .
C39 C40 C46 C49A -4.6(7) . .
C41 C40 C46 C49A 173.5(6) . .
C39 C40 C46 C48A 114.9(6) . .
C41 C40 C46 C48A -67.0(6) . .
C39 C40 C46 C49B 64.5(11) . .
C41 C40 C46 C49B -117.5(11) . .
C39 C40 C46 C47A -127.3(6) . .
C41 C40 C46 C47A 50.7(7) . .
C39 C40 C46 C48B 178.8(13) . .
C41 C40 C46 C48B -3.2(14) . .
N4 C6 C50 C7 2.5(5) 2 2
N3 C6 C50 C7 -172.7(4) . 2
N4 C6 C50 C51 177.9(4) 2 .
N3 C6 C50 C51 2.8(7) . .
C7 C50 C51 C56 38.9(7) 2 .
C6 C50 C51 C56 -135.7(5) . .
C7 C50 C51 C52 -140.9(5) 2 .
C6 C50 C51 C52 44.5(7) . .
C56 C51 C52 C53 0.7(7) . .
C50 C51 C52 C53 -179.5(4) . .
C51 C52 C53 C54 -0.8(7) . .
C51 C52 C53 C57 -176.2(4) . .
C52 C53 C54 C55 0.3(7) . .
C57 C53 C54 C55 175.5(4) . .
C53 C54 C55 C56 0.2(7) . .
C53 C54 C55 C61 178.3(4) . .
C52 C51 C56 C55 -0.1(7) . .
C50 C51 C56 C55 -179.9(4) . .
C54 C55 C56 C51 -0.3(7) . .
C61 C55 C56 C51 -178.4(4) . .
C54 C53 C57 C60 -109.1(5) . .
C52 C53 C57 C60 66.1(5) . .
C54 C53 C57 C58 131.1(5) . .
C52 C53 C57 C58 -53.7(6) . .
C54 C53 C57 C59 11.9(6) . .
C52 C53 C57 C59 -172.9(4) . .
C56 C55 C61 C64 -16.8(7) . .
C54 C55 C61 C64 165.2(5) . .
C56 C55 C61 C63 -135.5(5) . .
C54 C55 C61 C63 46.5(6) . .
C56 C55 C61 C62 103.9(6) . .
C54 C55 C61 C62 -74.1(6) . .

loop_
_platon_squeeze_void_nr
_platon_squeeze_void_average_x
_platon_squeeze_void_average_y
_platon_squeeze_void_average_z
_platon_squeeze_void_volume
_platon_squeeze_void_count_electrons
_platon_squeeze_void_content
1 0.756 0.116 0.025 178 72 ' '
2 0.250 0.250 0.094 602 276 ' '
3 0.744 0.385 0.025 177 70 ' '
4 0.256 0.616 -0.025 178 70 ' '
5 0.750 0.750 -0.094 602 273 ' '
6 0.244 0.885 -0.025 177 69 ' '
7 0.250 0.750 0.151 8 0 ' '
8 0.209 0.713 0.191 6 1 ' '
9 0.291 0.787 0.191 7 0 ' '
10 0.750 0.750 0.406 602 273 ' '
11 0.744 0.116 0.525 177 72 ' '
12 0.756 0.385 0.525 177 71 ' '
13 0.244 0.616 0.475 177 70 ' '
14 0.256 0.885 0.475 177 69 ' '
15 0.787 0.217 0.312 7 1 ' '
16 0.713 0.283 0.312 7 1 ' '
17 0.750 0.250 0.358 6 0 ' '
18 0.250 0.250 0.594 602 276 ' '
19 0.250 0.750 0.651 8 0 ' '
20 0.291 0.713 0.691 6 1 ' '
21 0.209 0.787 0.691 6 1 ' '
22 0.713 0.217 0.812 7 1 ' '
23 0.787 0.283 0.812 8 1 ' '
24 0.750 0.250 0.858 6 0 ' '
